data_7701966
loop_
_publ_author_name
'Li, Kan'
'Li, Jing-jing'
'Zhao, Ni'
'Xie, Ting-ting'
'Di, Bin'
'Xu, Li-li'

_publ_section_title
;
 Thioether-Based Recyclable Metal Organic Frameworks for Selective and
 Efficient Removal of Hg2+ from Water
;
_journal_name_full 'Dalton Transactions'
_journal_paper_doi 10.1039/C9DT03714D
_journal_year 2019
_chemical_formula_moiety '2(C48 H42 Cu4 I6 N6 O4 S6), 4(C4 H9 N O), 4(H2 O), 2(C2 H8 N)'
_chemical_formula_sum 'C116 H144 Cu8 I12 N18 O16 S12'
_chemical_formula_weight 4462.32
_space_group_crystal_system monoclinic
_space_group_IT_number 15
_space_group_name_Hall '-C 2yc'
_space_group_name_H-M_alt 'C 1 2/c 1'
_atom_sites_solution_hydrogens mixed
_atom_sites_solution_primary dual
_audit_creation_date 2019-06-03
_audit_creation_method
;
Olex2 1.2-beta
(compiled 2018.05.29 svn.r3508 for OlexSys, GUI svn.r5506)
;
_audit_update_record
;
2019-07-24 deposited with the CCDC.	2019-11-18 downloaded from the CCDC.
;
_cell_angle_alpha 90
_cell_angle_beta 117.422(3)
_cell_angle_gamma 90
_cell_formula_units_Z 2
_cell_length_a 37.334(4)
_cell_length_b 11.7895(12)
_cell_length_c 19.3724(19)
_cell_measurement_reflns_used 9105
_cell_measurement_temperature 100(2)
_cell_measurement_theta_max 32.97
_cell_measurement_theta_min 2.54
_cell_volume 7568.7(14)
_computing_cell_refinement 'SAINT V8.38A (?, 2016)'
_computing_data_reduction 'SAINT V8.38A (?, 2016)'
_computing_molecular_graphics 'Olex2 (Dolomanov et al., 2009)'
_computing_publication_material 'Olex2 (Dolomanov et al., 2009)'
_computing_structure_refinement 'ShelXL (Sheldrick, 2015)'
_computing_structure_solution 'ShelXT (Sheldrick, 2015)'
_diffrn_ambient_temperature 100.15
_diffrn_measured_fraction_theta_full 0.973
_diffrn_measured_fraction_theta_max 0.973
_diffrn_measurement_device_type 'Bruker APEX-II CCD'
_diffrn_measurement_method '\f and \w scans'
_diffrn_radiation_type synchrotron
_diffrn_radiation_wavelength 0.77489
_diffrn_reflns_av_R_equivalents 0.0658
_diffrn_reflns_av_unetI/netI 0.0488
_diffrn_reflns_Laue_measured_fraction_full 0.973
_diffrn_reflns_Laue_measured_fraction_max 0.973
_diffrn_reflns_limit_h_max 44
_diffrn_reflns_limit_h_min -44
_diffrn_reflns_limit_k_max 14
_diffrn_reflns_limit_k_min -14
_diffrn_reflns_limit_l_max 23
_diffrn_reflns_limit_l_min -23
_diffrn_reflns_number 33083
_diffrn_reflns_point_group_measured_fraction_full 0.973
_diffrn_reflns_point_group_measured_fraction_max 0.973
_diffrn_reflns_theta_full 27.500
_diffrn_reflns_theta_max 27.500
_diffrn_reflns_theta_min 2.206
_diffrn_standards_number 0
_exptl_absorpt_coefficient_mu 4.758
_exptl_absorpt_correction_T_max 0.7466
_exptl_absorpt_correction_T_min 0.2009
_exptl_absorpt_correction_type multi-scan
_exptl_absorpt_process_details
;
SADABS-2016/2 (Bruker,2016/2) was used for absorption correction.
wR2(int) was 0.1612 before and 0.1089 after correction.
The Ratio of minimum to maximum transmission is 0.2691.
The \l/2 correction factor is Not present.
;
_exptl_crystal_colour yellow
_exptl_crystal_density_diffrn 1.958
_exptl_crystal_description block
_exptl_crystal_F_000 4308
_exptl_crystal_size_max 0.28
_exptl_crystal_size_mid 0.19
_exptl_crystal_size_min 0.12
_refine_diff_density_max 3.492
_refine_diff_density_min -2.837
_refine_diff_density_rms 0.349
_refine_ls_extinction_method none
_refine_ls_goodness_of_fit_ref 1.186
_refine_ls_hydrogen_treatment constr
_refine_ls_matrix_type full
_refine_ls_number_parameters 412
_refine_ls_number_reflns 6535
_refine_ls_number_restraints 218
_refine_ls_restrained_S_all 1.175
_refine_ls_R_factor_all 0.1062
_refine_ls_R_factor_gt 0.1032
_refine_ls_shift/su_max 0.001
_refine_ls_shift/su_mean 0.000
_refine_ls_structure_factor_coef Fsqd
_refine_ls_weighting_details 'w=1/[\s^2^(Fo^2^)+(0.0551P)^2^+822.5405P] where P=(Fo^2^+2Fc^2^)/3'
_refine_ls_weighting_scheme calc
_refine_ls_wR_factor_gt 0.2343
_refine_ls_wR_factor_ref 0.2360
_reflns_Friedel_coverage 0.000
_reflns_number_gt 6174
_reflns_number_total 6535
_reflns_threshold_expression 'I > 2\s(I)'
_cod_data_source_file c9dt03714d2.cif
_cod_data_source_block s_cui1_0m
_cod_database_code 7701966
_shelx_shelxl_version_number 2018/3
_shelx_space_group_comment
;
The symmetry employed for this shelxl refinement is uniquely defined
by the following loop, which should always be used as a source of
symmetry information in preference to the above space-group names.
They are only intended as comments.
;
_olex2_refinement_description
;
1. Fixed Uiso
 At 1.2 times of:
  All C(H) groups, All C(H,H) groups, All N(H,H) groups
 At 1.5 times of:
  All C(H,H,H) groups, All O(H,H) groups
2. Restrained distances
 C29-N5
 1.46 with sigma of 0.01
 N5-C30
 1.46 with sigma of 0.01
3. Uiso/Uaniso restraints and constraints
Uanis(O3) \\sim Ueq: with sigma of 0.01 and sigma for terminal atoms of 0.02
Uanis(O2) \\sim Ueq, Uanis(O4) \\sim Ueq: with sigma of 0.01 and sigma for
terminal atoms of 0.02
Uanis(O6) \\sim Ueq, Uanis(O7) \\sim Ueq: with sigma of 0.01 and sigma for
terminal atoms of 0.02
Uanis(C13) \\sim Ueq, Uanis(C9) \\sim Ueq, Uanis(C10) \\sim Ueq, Uanis(C11)
\\sim Ueq, Uanis(C20) \\sim Ueq, Uanis(C7) \\sim Ueq, Uanis(C8) \\sim Ueq,
Uanis(C23) \\sim Ueq, Uanis(C21) \\sim Ueq, Uanis(C6) \\sim Ueq, Uanis(C12)
\\sim Ueq, Uanis(C24) \\sim Ueq, Uanis(C2) \\sim Ueq, Uanis(C3) \\sim Ueq,
Uanis(C14) \\sim Ueq, Uanis(C5) \\sim Ueq, Uanis(C22) \\sim Ueq, Uanis(C1)
\\sim Ueq, Uanis(C19) \\sim Ueq, Uanis(C4) \\sim Ueq, Uanis(C18) \\sim Ueq,
Uanis(C16) \\sim Ueq, Uanis(C17) \\sim Ueq, Uanis(C15) \\sim Ueq, Uanis(C25)
\\sim Ueq, Uanis(C26) \\sim Ueq, Uanis(C28) \\sim Ueq, Uanis(C29) \\sim Ueq,
Uanis(C30) \\sim Ueq, Uanis(C27) \\sim Ueq: with sigma of 0.01 and sigma for
terminal atoms of 0.02
Uanis(C29) \\sim Ueq, Uanis(N5) \\sim Ueq, Uanis(C30) \\sim Ueq: with sigma of
0.01 and sigma for terminal atoms of 0.02
Uanis(C11) \\sim Ueq, Uanis(C24) \\sim Ueq, Uanis(C9) \\sim Ueq: with sigma of
0.005 and sigma for terminal atoms of 0.01
Uanis(O3) = Uanis(I1) = Uanis(O2)
Uanis(O4) = Uanis(I3)
Uanis(I2) = Uanis(O1)
Uanis(C30) = Uanis(C29) = Uanis(N5)
Uanis(Cu2) = Uanis(Cu3)
4. Others
 Sof(Cu3)=1-FVAR(1)
 Sof(Cu2)=FVAR(1)
 Fixed Sof: O6(0.75) H6C(0.75) H6D(0.75) C29(0.5) H29A(0.5) H29B(0.5)
 H29C(0.5) C30(0.5) H30A(0.5) H30B(0.5) H30C(0.5) N5(0.5) H5A(0.5) H5B(0.5)
 O7(0.25) H7A(0.25) H7B(0.25) O2(0.5) O3(0.5) O1(0.5) O4(0.5)
 Fixed X: Cu3(0.39756)
 Fixed Y: Cu3(0.563601)
 Fixed Z: Cu3(0.89401)
5.a Riding coordinates:
 O6(H6C,H6D), C26(H26A,H26B,H26C), C28(H28A,H28B,H28C), C29(H29A,H29B,H29C),
 C30(H30A,H30B,H30C), O7(H7A,H7B), C27(H27A,H27B,H27C)
5.b Secondary CH2 refined with riding coordinates:
 C13(H13A,H13B), C6(H6A,H6B), C19(H19A,H19B), N5(H5A,H5B)
5.c Aromatic/amide H refined with riding coordinates:
 C10(H10), C20(H20), C8(H8), C23(H23), C21(H21), C12(H12), C2(H2), C5(H5),
 C22(H22), C1(H1), C4(H4), C18(H18), C16(H16), C17(H17), C15(H15)
;
_olex2_submission_special_instructions 'No special instructions were received'

loop_
_space_group_symop_operation_xyz
'x, y, z'
'-x, y, -z+1/2'
'x+1/2, y+1/2, z'
'-x+1/2, y+1/2, -z+1/2'
'-x, -y, -z'
'x, -y, z-1/2'
'-x+1/2, -y+1/2, -z'
'x+1/2, -y+1/2, z-1/2'

loop_
_atom_site_label
_atom_site_type_symbol
_atom_site_fract_x
_atom_site_fract_y
_atom_site_fract_z
_atom_site_U_iso_or_equiv
_atom_site_adp_type
_atom_site_occupancy
_atom_site_site_symmetry_order
_atom_site_calc_flag
_atom_site_refinement_flags_posn
_atom_site_refinement_flags_adp
_atom_site_refinement_flags_occupancy
_atom_site_disorder_assembly
_atom_site_disorder_group
I1 I 0.28123(3) 0.49873(9) 0.78000(5) 0.0267(3) Uani 1 1 d . . . . .
I2 I 0.39512(3) 0.44204(7) 0.98011(6) 0.0283(3) Uani 1 1 d . . . . .
I3 I 0.39241(3) 0.55637(8) 0.77033(6) 0.0288(3) Uani 1 1 d . . . . .
Cu2 Cu 0.35344(7) 0.58494(16) 0.87211(12) 0.0302(6) Uani 0.892(4) 1 d . . . A 1
Cu1 Cu 0.35067(8) 0.41266(16) 0.80306(15) 0.0420(6) Uani 1 1 d . . . . .
S3 S 0.37020(12) -0.1219(3) 0.4612(2) 0.0224(7) Uani 1 1 d . . . . .
S1 S 0.37014(12) -0.1226(3) 0.7463(2) 0.0236(8) Uani 1 1 d . . . . .
S2 S 0.21469(14) 0.1328(3) 0.4591(3) 0.0479(13) Uani 1 1 d . . . . .
N3 N 0.3554(4) 0.2525(10) 0.3981(7) 0.027(3) Uani 1 1 d . . . . .
C13 C 0.2042(5) -0.0184(12) 0.4567(8) 0.022(3) Uani 1 1 d . U . . .
H13A H 0.189675 -0.034290 0.486203 0.026 Uiso 1 1 calc R . . . .
H13B H 0.187869 -0.043324 0.403553 0.026 Uiso 1 1 calc R . . . .
C9 C 0.2423(4) -0.0760(11) 0.4904(8) 0.016(3) Uani 1 1 d . U . . .
N1 N 0.3539(4) 0.2525(11) 0.7804(7) 0.029(3) Uani 1 1 d . . . . .
C10 C 0.2631(4) -0.1023(11) 0.4474(8) 0.019(3) Uani 1 1 d . U . . .
H10 H 0.250869 -0.085602 0.394501 0.023 Uiso 1 1 calc R . . . .
C11 C 0.3006(4) -0.1512(11) 0.4802(7) 0.015(3) Uani 1 1 d . U . . .
C20 C 0.3248(5) 0.0734(12) 0.3939(8) 0.021(3) Uani 1 1 d . U . . .
H20 H 0.301377 0.030218 0.376902 0.025 Uiso 1 1 calc R . . . .
C7 C 0.3009(4) -0.1525(10) 0.6038(7) 0.015(3) Uani 1 1 d . U . . .
C8 C 0.2632(4) -0.1015(10) 0.5705(7) 0.013(2) Uani 1 1 d . U . . .
H8 H 0.251290 -0.083418 0.602010 0.015 Uiso 1 1 calc R . . . .
C23 C 0.3951(5) 0.0904(13) 0.4552(9) 0.026(3) Uani 1 1 d . U . . .
H23 H 0.420695 0.058608 0.480650 0.031 Uiso 1 1 calc R . . . .
C21 C 0.3219(4) 0.1868(11) 0.3774(7) 0.018(3) Uani 1 1 d . U . . .
H21 H 0.296473 0.219972 0.351415 0.022 Uiso 1 1 calc R . . . .
C6 C 0.3205(4) -0.1814(11) 0.6896(7) 0.018(3) Uani 1 1 d . U . . .
H6A H 0.322294 -0.263326 0.694971 0.022 Uiso 1 1 calc R . . . .
H6B H 0.303130 -0.154918 0.711056 0.022 Uiso 1 1 calc R . . . .
C12 C 0.3194(4) -0.1752(10) 0.5594(7) 0.016(3) Uani 1 1 d . U . . .
H12 H 0.345066 -0.207176 0.582168 0.019 Uiso 1 1 calc R . . . .
C24 C 0.3615(4) 0.0222(12) 0.4351(8) 0.018(3) Uani 1 1 d . U . . .
C2 C 0.3243(4) 0.0713(11) 0.7335(8) 0.019(3) Uani 1 1 d . U . . .
H2 H 0.301052 0.027489 0.709564 0.023 Uiso 1 1 calc R . . . .
O5 O 0.4926(5) 0.1360(15) 0.9151(10) 0.071(5) Uani 1 1 d . . . . .
C3 C 0.3611(5) 0.0216(11) 0.7558(8) 0.020(3) Uani 1 1 d . U . . .
C14 C 0.1689(5) 0.2030(12) 0.4259(9) 0.029(3) Uani 1 1 d . U . . .
N2 N 0.1000(5) 0.3250(12) 0.3739(10) 0.045(4) Uani 1 1 d . . . . .
C5 C 0.3897(5) 0.2013(14) 0.8029(9) 0.029(3) Uani 1 1 d . U . . .
H5 H 0.412705 0.246134 0.826770 0.034 Uiso 1 1 calc R . . . .
C22 C 0.3911(5) 0.2038(13) 0.4383(9) 0.028(3) Uani 1 1 d . U . . .
H22 H 0.414243 0.248117 0.455530 0.034 Uiso 1 1 calc R . . . .
C1 C 0.3212(5) 0.1841(13) 0.7458(8) 0.022(3) Uani 1 1 d . U . . .
H1 H 0.295664 0.215171 0.729737 0.027 Uiso 1 1 calc R . . . .
C19 C 0.3199(4) -0.1799(11) 0.4297(8) 0.020(3) Uani 1 1 d . U . . .
H19A H 0.302551 -0.152768 0.377463 0.024 Uiso 1 1 calc R . . . .
H19B H 0.321384 -0.261798 0.427030 0.024 Uiso 1 1 calc R . . . .
C4 C 0.3950(5) 0.0896(13) 0.7934(9) 0.024(3) Uani 1 1 d . U . . .
H4 H 0.420782 0.059266 0.811619 0.029 Uiso 1 1 calc R . . . .
C18 C 0.1322(5) 0.1475(13) 0.3971(9) 0.030(3) Uani 1 1 d . U . . .
H18 H 0.130761 0.068764 0.395018 0.037 Uiso 1 1 calc R . . . .
C16 C 0.1349(5) 0.3788(13) 0.4004(9) 0.028(3) Uani 1 1 d . U . . .
H16 H 0.135415 0.457713 0.401023 0.034 Uiso 1 1 calc R . . . .
C17 C 0.0980(6) 0.2125(16) 0.3717(12) 0.045(4) Uani 1 1 d . U . . .
H17 H 0.072952 0.177180 0.352558 0.054 Uiso 1 1 calc R . . . .
C15 C 0.1698(5) 0.3197(13) 0.4268(9) 0.030(3) Uani 1 1 d . U . . .
H15 H 0.194328 0.357822 0.445485 0.036 Uiso 1 1 calc R . . . .
N4 N 0.5045(5) 0.2453(18) 1.0180(13) 0.064(5) Uani 1 1 d . . . . .
O6 O 0.4647(7) 0.053(2) 0.6497(15) 0.077(7) Uani 0.75 1 d . U . . .
H6C H 0.439015 0.030683 0.622342 0.116 Uiso 0.75 1 d R . . . .
H6D H 0.463595 0.119363 0.665712 0.116 Uiso 0.75 1 d R . . . .
C25 C 0.4979(6) 0.2362(16) 0.9459(11) 0.040(4) Uani 1 1 d . U . . .
C26 C 0.4982(8) 0.336(2) 0.9036(18) 0.083(8) Uani 1 1 d . U . . .
H26A H 0.496616 0.312104 0.854976 0.124 Uiso 1 1 d R . . . .
H26B H 0.522696 0.378154 0.932406 0.124 Uiso 1 1 d R . . . .
H26C H 0.475456 0.383634 0.894006 0.124 Uiso 1 1 d R . . . .
C28 C 0.5101(9) 0.353(3) 1.0569(18) 0.086(9) Uani 1 1 d . U . . .
H28A H 0.525174 0.404312 1.041811 0.130 Uiso 1 1 d R . . . .
H28B H 0.524854 0.338072 1.111701 0.130 Uiso 1 1 d R . . . .
H28C H 0.484434 0.385402 1.045201 0.130 Uiso 1 1 d R . . . .
C29 C 0.5025(16) -0.1143(16) 0.747(3) 0.021(3) Uani 0.5 1 d D U . B -1
H29A H 0.492064 -0.067578 0.701291 0.031 Uiso 0.5 1 d R . . B -1
H29B H 0.531374 -0.116158 0.770061 0.031 Uiso 0.5 1 d R . . B -1
H29C H 0.494414 -0.083468 0.783621 0.031 Uiso 0.5 1 d R . . B -1
C30 C 0.4456(6) -0.253(2) 0.6720(13) 0.021(3) Uani 0.5 1 d D U . B -1
H30A H 0.444886 -0.295574 0.629194 0.031 Uiso 0.5 1 d R . . B -1
H30B H 0.431266 -0.182944 0.653254 0.031 Uiso 0.5 1 d R . . B -1
H30C H 0.433026 -0.296304 0.697004 0.031 Uiso 0.5 1 d R . . B -1
N5 N 0.4873(5) -0.2303(17) 0.7291(12) 0.021(3) Uani 0.5 1 d D U . B -1
H5A H 0.491136 -0.262235 0.773586 0.025 Uiso 0.5 1 calc R . . B -1
H5B H 0.503058 -0.267117 0.713342 0.025 Uiso 0.5 1 calc R . . B -1
O7 O 0.500000 0.583(4) 0.750000 0.073(13) Uani 0.5 2 d S TU P . .
H7A H 0.488380 0.626856 0.768200 0.109 Uiso 0.25 1 d R . . . .
H7B H 0.520150 0.620656 0.753460 0.109 Uiso 0.25 1 d R . . . .
O2 O 0.2817(6) 0.5019(18) 0.8881(12) 0.0267(3) Uani 0.5 1 d . U . A .
O3 O 0.2812(6) 0.5045(18) 0.6576(12) 0.0267(3) Uani 0.5 1 d . U . A .
O1 O 0.3915(7) 0.4449(16) 1.0976(12) 0.0283(3) Uani 0.5 1 d . . . A 2
Cu3 Cu 0.397560 0.563601 0.894010 0.0302(6) Uani 0.108(4) 1 d . . . A 2
O4 O 0.3966(7) 0.5600(16) 0.6711(13) 0.0288(3) Uani 0.5 1 d . U . A 1
C27 C 0.5030(10) 0.150(3) 1.063(2) 0.097(10) Uani 1 1 d . U . . .
H27A H 0.489271 0.087075 1.029593 0.146 Uiso 1 1 d R . . . .
H27B H 0.488951 0.171525 1.091823 0.146 Uiso 1 1 d R . . . .
H27C H 0.530071 0.127975 1.098353 0.146 Uiso 1 1 d R . . . .

loop_
_atom_site_aniso_label
_atom_site_aniso_U_11
_atom_site_aniso_U_22
_atom_site_aniso_U_33
_atom_site_aniso_U_23
_atom_site_aniso_U_13
_atom_site_aniso_U_12
I1 0.0304(5) 0.0301(5) 0.0209(5) 0.0058(4) 0.0130(4) 0.0010(4)
I2 0.0437(6) 0.0117(5) 0.0231(5) 0.0036(4) 0.0098(4) 0.0015(4)
I3 0.0459(6) 0.0139(5) 0.0385(6) 0.0026(4) 0.0294(5) -0.0010(4)
Cu2 0.0487(14) 0.0070(9) 0.0228(11) -0.0058(8) 0.0061(10) 0.0054(9)
Cu1 0.0658(15) 0.0118(9) 0.0718(16) -0.0108(10) 0.0517(14) -0.0054(9)
S3 0.037(2) 0.0130(16) 0.0231(17) 0.0036(13) 0.0191(16) 0.0025(14)
S1 0.038(2) 0.0135(16) 0.0181(17) -0.0007(13) 0.0121(15) 0.0014(14)
S2 0.040(2) 0.0087(18) 0.080(4) 0.002(2) 0.015(2) -0.0008(16)
N3 0.045(8) 0.017(6) 0.019(6) -0.002(5) 0.016(6) -0.006(6)
C13 0.035(6) 0.015(6) 0.022(6) 0.004(5) 0.019(5) -0.001(5)
C9 0.022(5) 0.011(4) 0.017(4) -0.005(4) 0.011(4) -0.003(4)
N1 0.051(8) 0.021(6) 0.025(7) -0.003(5) 0.027(6) -0.004(6)
C10 0.031(6) 0.006(5) 0.017(6) -0.002(4) 0.008(5) -0.005(5)
C11 0.021(4) 0.011(4) 0.012(4) -0.005(3) 0.007(3) 0.001(4)
C20 0.032(6) 0.016(6) 0.016(6) -0.001(5) 0.012(5) -0.006(5)
C7 0.032(6) 0.004(5) 0.011(5) -0.003(4) 0.012(5) 0.000(5)
C8 0.024(6) 0.004(5) 0.014(5) -0.001(4) 0.011(5) -0.002(4)
C23 0.030(6) 0.023(6) 0.025(6) 0.007(5) 0.014(5) -0.002(5)
C21 0.026(6) 0.016(6) 0.011(5) -0.002(5) 0.007(5) 0.001(5)
C6 0.034(6) 0.011(5) 0.015(5) 0.002(4) 0.015(5) -0.007(5)
C12 0.027(6) 0.006(5) 0.014(5) 0.001(4) 0.009(5) -0.002(4)
C24 0.027(5) 0.019(5) 0.012(4) -0.003(4) 0.011(4) 0.001(4)
C2 0.030(6) 0.013(6) 0.013(5) -0.003(4) 0.009(5) -0.005(5)
O5 0.072(11) 0.066(11) 0.078(11) -0.033(9) 0.039(9) -0.003(9)
C3 0.036(6) 0.010(5) 0.011(5) -0.005(4) 0.007(5) 0.000(5)
C14 0.040(7) 0.015(6) 0.023(6) 0.000(5) 0.008(5) 0.003(5)
N2 0.070(11) 0.024(7) 0.051(9) 0.014(7) 0.036(9) 0.019(7)
C5 0.032(7) 0.029(7) 0.030(7) -0.001(5) 0.019(5) -0.006(5)
C22 0.031(7) 0.023(6) 0.024(6) 0.006(5) 0.007(5) -0.010(5)
C1 0.034(6) 0.028(6) 0.015(6) 0.000(5) 0.020(5) 0.001(5)
C19 0.035(6) 0.011(5) 0.012(5) -0.001(4) 0.009(5) -0.008(5)
C4 0.032(6) 0.023(6) 0.028(6) -0.002(5) 0.022(5) 0.002(5)
C18 0.041(7) 0.020(6) 0.030(7) -0.003(5) 0.017(6) -0.002(5)
C16 0.041(7) 0.021(6) 0.026(6) -0.002(5) 0.019(6) 0.002(6)
C17 0.048(8) 0.037(8) 0.048(8) 0.013(6) 0.021(6) 0.001(6)
C15 0.035(7) 0.017(6) 0.030(7) 0.000(5) 0.007(5) -0.001(5)
N4 0.045(10) 0.061(12) 0.081(15) 0.005(11) 0.026(10) 0.005(9)
O6 0.068(12) 0.085(13) 0.099(14) 0.059(11) 0.055(11) 0.039(10)
C25 0.039(7) 0.037(8) 0.046(8) -0.006(6) 0.021(6) -0.006(6)
C26 0.067(13) 0.067(13) 0.094(15) 0.011(12) 0.019(11) -0.014(11)
C28 0.075(14) 0.081(15) 0.096(16) -0.033(13) 0.034(12) 0.007(12)
C29 0.021(6) 0.027(6) 0.016(6) 0.000(5) 0.011(5) 0.000(5)
C30 0.021(6) 0.027(6) 0.016(6) 0.000(5) 0.011(5) 0.000(5)
N5 0.021(6) 0.027(6) 0.016(6) 0.000(5) 0.011(5) 0.000(5)
O7 0.08(2) 0.049(18) 0.10(2) 0.000 0.048(16) 0.000
O2 0.0304(5) 0.0301(5) 0.0209(5) 0.0058(4) 0.0130(4) 0.0010(4)
O3 0.0304(5) 0.0301(5) 0.0209(5) 0.0058(4) 0.0130(4) 0.0010(4)
O1 0.0437(6) 0.0117(5) 0.0231(5) 0.0036(4) 0.0098(4) 0.0015(4)
Cu3 0.0487(14) 0.0070(9) 0.0228(11) -0.0058(8) 0.0061(10) 0.0054(9)
O4 0.0459(6) 0.0139(5) 0.0385(6) 0.0026(4) 0.0294(5) -0.0010(4)
C27 0.095(16) 0.120(18) 0.102(17) 0.023(14) 0.067(14) 0.000(14)

loop_
_atom_type_symbol
_atom_type_description
_atom_type_scat_dispersion_real
_atom_type_scat_dispersion_imag
_atom_type_scat_source
C C 0.0044 0.0020 'International Tables Vol C Tables 4.2.6.8 and 6.1.1.4'
H H 0.0000 0.0000 'International Tables Vol C Tables 4.2.6.8 and 6.1.1.4'
Cu Cu 0.3045 1.5031 'International Tables Vol C Tables 4.2.6.8 and 6.1.1.4'
I I -0.2775 2.1324 'International Tables Vol C Tables 4.2.6.8 and 6.1.1.4'
N N 0.0081 0.0039 'International Tables Vol C Tables 4.2.6.8 and 6.1.1.4'
O O 0.0141 0.0074 'International Tables Vol C Tables 4.2.6.8 and 6.1.1.4'
S S 0.1421 0.1476 'International Tables Vol C Tables 4.2.6.8 and 6.1.1.4'

loop_
_geom_angle_atom_site_label_1
_geom_angle_atom_site_label_2
_geom_angle_atom_site_label_3
_geom_angle
_geom_angle_site_symmetry_1
_geom_angle_site_symmetry_3
Cu1 I1 Cu2 54.26(7) . .
O2 I1 Cu2 77.4(6) . .
O2 I1 Cu1 106.6(6) . .
O2 I1 O3 177.3(8) . .
O3 I1 Cu2 101.2(5) . .
O3 I1 Cu1 74.2(5) . .
Cu2 I2 Cu1 49.61(6) . .
O1 I2 Cu1 147.7(6) . .
Cu3 I2 Cu1 54.82(4) . .
Cu3 I2 O1 139.2(5) . .
Cu1 I3 Cu2 51.02(6) . .
Cu3 I3 Cu1 62.61(6) . .
O4 I3 Cu2 156.7(7) . .
O4 I3 Cu1 125.2(6) . .
I1 Cu2 I3 99.62(7) . .
I2 Cu2 I1 109.99(8) . .
I2 Cu2 I3 99.68(8) . .
Cu1 Cu2 I1 62.19(8) . .
Cu1 Cu2 I2 75.81(9) . .
Cu1 Cu2 I3 56.11(7) . .
N3 Cu2 I1 116.7(4) 6_566 .
N3 Cu2 I2 119.3(4) 6_566 .
N3 Cu2 I3 108.0(4) 6_566 .
N3 Cu2 Cu1 161.4(4) 6_566 .
I1 Cu1 I2 97.48(7) . .
I3 Cu1 I1 111.52(8) . .
I3 Cu1 I2 97.14(8) . .
Cu2 Cu1 I1 63.55(8) . .
Cu2 Cu1 I2 54.58(7) . .
Cu2 Cu1 I3 72.87(8) . .
N1 Cu1 I1 119.5(4) . .
N1 Cu1 I2 107.6(4) . .
N1 Cu1 I3 118.3(4) . .
N1 Cu1 Cu2 161.5(4) . .
N1 Cu1 Cu3 137.4(4) . .
Cu3 Cu1 I1 99.09(7) . .
Cu3 Cu1 I2 45.73(5) . .
Cu3 Cu1 I3 53.78(5) . .
C24 S3 C19 104.0(7) . .
C3 S1 C6 104.0(7) . .
C14 S2 C13 107.1(7) . .
C21 N3 Cu2 123.7(10) . 6_565
C22 N3 Cu2 118.6(10) . 6_565
C22 N3 C21 117.7(12) . .
S2 C13 H13A 110.3 . .
S2 C13 H13B 110.3 . .
H13A C13 H13B 108.5 . .
C9 C13 S2 107.2(10) . .
C9 C13 H13A 110.3 . .
C9 C13 H13B 110.3 . .
C10 C9 C13 122.4(12) . .
C8 C9 C13 122.1(12) . .
C8 C9 C10 115.3(12) . .
C5 N1 Cu1 121.0(11) . .
C5 N1 C1 115.4(13) . .
C1 N1 Cu1 123.5(11) . .
C9 C10 H10 118.6 . .
C11 C10 C9 122.7(13) . .
C11 C10 H10 118.6 . .
C10 C11 C12 119.1(12) . .
C10 C11 C19 119.2(12) . .
C12 C11 C19 121.6(12) . .
C21 C20 H20 119.4 . .
C21 C20 C24 121.1(14) . .
C24 C20 H20 119.4 . .
C8 C7 C6 118.9(12) . .
C12 C7 C8 119.7(12) . .
C12 C7 C6 121.5(13) . .
C9 C8 H8 118.9 . .
C7 C8 C9 122.2(12) . .
C7 C8 H8 118.9 . .
C24 C23 H23 119.4 . .
C22 C23 H23 119.4 . .
C22 C23 C24 121.1(15) . .
N3 C21 C20 121.5(13) . .
N3 C21 H21 119.2 . .
C20 C21 H21 119.2 . .
S1 C6 H6A 108.5 . .
S1 C6 H6B 108.5 . .
C7 C6 S1 115.1(9) . .
C7 C6 H6A 108.5 . .
C7 C6 H6B 108.5 . .
H6A C6 H6B 107.5 . .
C11 C12 H12 119.5 . .
C7 C12 C11 120.9(13) . .
C7 C12 H12 119.5 . .
C20 C24 S3 126.5(11) . .
C20 C24 C23 116.2(13) . .
C23 C24 S3 117.2(11) . .
C3 C2 H2 119.5 . .
C3 C2 C1 121.1(13) . .
C1 C2 H2 119.5 . .
C2 C3 S1 126.5(11) . .
C2 C3 C4 117.4(13) . .
C4 C3 S1 116.0(11) . .
C18 C14 S2 123.3(12) . .
C15 C14 S2 117.2(13) . .
C15 C14 C18 119.5(15) . .
C16 N2 C17 121.6(17) . .
N1 C5 H5 117.3 . .
N1 C5 C4 125.3(15) . .
C4 C5 H5 117.3 . .
N3 C22 C23 122.1(14) . .
N3 C22 H22 118.9 . .
C23 C22 H22 118.9 . .
N1 C1 C2 122.4(14) . .
N1 C1 H1 118.8 . .
C2 C1 H1 118.8 . .
S3 C19 H19A 108.4 . .
S3 C19 H19B 108.4 . .
C11 C19 S3 115.4(9) . .
C11 C19 H19A 108.4 . .
C11 C19 H19B 108.4 . .
H19A C19 H19B 107.5 . .
C3 C4 H4 120.8 . .
C5 C4 C3 118.4(14) . .
C5 C4 H4 120.8 . .
C14 C18 H18 121.1 . .
C17 C18 C14 117.8(15) . .
C17 C18 H18 121.1 . .
N2 C16 H16 119.8 . .
N2 C16 C15 120.3(15) . .
C15 C16 H16 119.8 . .
N2 C17 C18 121.1(19) . .
N2 C17 H17 119.5 . .
C18 C17 H17 119.5 . .
C14 C15 H15 120.1 . .
C16 C15 C14 119.7(16) . .
C16 C15 H15 120.1 . .
C25 N4 C28 123(2) . .
C25 N4 C27 123(2) . .
C28 N4 C27 114(3) . .
H6C O6 H6D 105.5 . .
O5 C25 N4 119(2) . .
O5 C25 C26 122(2) . .
N4 C25 C26 120(2) . .
C25 C26 H26A 107.6 . .
C25 C26 H26B 110.2 . .
C25 C26 H26C 110.6 . .
H26A C26 H26B 109.4 . .
H26A C26 H26C 109.4 . .
H26B C26 H26C 109.5 . .
N4 C28 H28A 111.3 . .
N4 C28 H28B 107.0 . .
N4 C28 H28C 110.0 . .
H28A C28 H28B 109.5 . .
H28A C28 H28C 109.5 . .
H28B C28 H28C 109.5 . .
H29A C29 H29B 109.4 . .
H29A C29 H29C 109.5 . .
H29B C29 H29C 109.5 . .
N5 C29 H29A 111.7 . .
N5 C29 H29B 108.6 . .
N5 C29 H29C 108.2 . .
H30A C30 H30B 109.5 . .
H30A C30 H30C 109.5 . .
H30B C30 H30C 109.5 . .
N5 C30 H30A 110.1 . .
N5 C30 H30B 110.0 . .
N5 C30 H30C 108.3 . .
C29 N5 C30 121(3) . .
C29 N5 H5A 107.1 . .
C29 N5 H5B 107.1 . .
C30 N5 H5A 107.1 . .
C30 N5 H5B 107.1 . .
H5A N5 H5B 106.8 . .
H7A O7 H7A 104.8 . 2_656
H7A O7 H7B 104.5 . .
H7A O7 H7B 104.5 2_656 2_656
H7A O7 H7B 27.2 . 2_656
H7B O7 H7A 27.2 . 2_656
H7B O7 H7B 116.8 . 2_656
I2 Cu3 I3 137.48(3) . .
I2 Cu3 Cu1 79.45(6) . .
I3 Cu3 Cu1 63.62(6) . .
N4 C27 H27A 110.7 . .
N4 C27 H27B 109.2 . .
N4 C27 H27C 108.6 . .
H27A C27 H27B 109.5 . .
H27A C27 H27C 109.5 . .
H27B C27 H27C 109.5 . .

loop_
_geom_bond_atom_site_label_1
_geom_bond_atom_site_label_2
_geom_bond_distance
_geom_bond_site_symmetry_2
I1 Cu2 2.656(2) .
I1 Cu1 2.624(3) .
I1 O2 2.09(2) .
I1 O3 2.37(2) .
I2 Cu2 2.577(2) .
I2 Cu1 3.065(3) .
I2 O1 2.34(2) .
I2 Cu3 2.2325(10) .
I3 Cu2 2.960(3) .
I3 Cu1 2.571(2) .
I3 Cu3 2.3154(10) .
I3 O4 2.00(2) .
Cu2 Cu1 2.408(3) .
Cu2 N3 1.975(12) 6_566
Cu1 N1 1.954(13) .
Cu1 Cu3 2.548(2) .
S3 C24 1.759(14) .
S3 C19 1.820(14) .
S1 C6 1.802(14) .
S1 C3 1.760(14) .
S2 C13 1.821(14) .
S2 C14 1.734(17) .
N3 C21 1.364(19) .
N3 C22 1.33(2) .
C13 H13A 0.9700 .
C13 H13B 0.9700 .
C13 C9 1.43(2) .
C9 C10 1.412(19) .
C9 C8 1.411(18) .
N1 C5 1.34(2) .
N1 C1 1.35(2) .
C10 H10 0.9300 .
C10 C11 1.369(19) .
C11 C12 1.391(18) .
C11 C19 1.497(18) .
C20 H20 0.9300 .
C20 C21 1.368(19) .
C20 C24 1.37(2) .
C7 C8 1.387(19) .
C7 C6 1.514(17) .
C7 C12 1.356(19) .
C8 H8 0.9300 .
C23 H23 0.9300 .
C23 C24 1.38(2) .
C23 C22 1.37(2) .
C21 H21 0.9300 .
C6 H6A 0.9700 .
C6 H6B 0.9700 .
C12 H12 0.9300 .
C2 H2 0.9300 .
C2 C3 1.37(2) .
C2 C1 1.37(2) .
O5 C25 1.30(2) .
C3 C4 1.39(2) .
C14 C18 1.38(2) .
C14 C15 1.38(2) .
N2 C16 1.32(2) .
N2 C17 1.33(2) .
C5 H5 0.9300 .
C5 C4 1.36(2) .
C22 H22 0.9300 .
C1 H1 0.9300 .
C19 H19A 0.9700 .
C19 H19B 0.9700 .
C4 H4 0.9300 .
C18 H18 0.9300 .
C18 C17 1.37(3) .
C16 H16 0.9300 .
C16 C15 1.36(2) .
C17 H17 0.9300 .
C15 H15 0.9300 .
N4 C25 1.31(3) .
N4 C28 1.44(3) .
N4 C27 1.44(4) .
O6 H6C 0.8954 .
O6 H6D 0.8499 .
C25 C26 1.44(3) .
C26 H26A 0.9606 .
C26 H26B 0.9606 .
C26 H26C 0.9595 .
C28 H28A 0.9602 .
C28 H28B 0.9601 .
C28 H28C 0.9600 .
C29 H29A 0.9603 .
C29 H29B 0.9597 .
C29 H29C 0.9597 .
C29 N5 1.460(10) .
C30 H30A 0.9600 .
C30 H30B 0.9598 .
C30 H30C 0.9599 .
C30 N5 1.462(10) .
N5 H5A 0.8900 .
N5 H5B 0.8900 .
O7 H7A 0.8499 .
O7 H7A 0.8499 2_656
O7 H7B 0.8499 2_656
O7 H7B 0.8499 .
C27 H27A 0.9601 .
C27 H27B 0.9600 .
C27 H27C 0.9601 .
